data_4034379
loop_
_publ_author_name
'Potopnyk, Mykhaylo A.'
'Volyniuk, Dmytro'
'Luboradzki, Roman'
'Ceborska, Magdalena'
'Hladka, Iryna'
'Danyliv, Yan'
'Gra\<zulevi\<cius, Juozas Vidas'

_publ_section_title
;
 Application of the Suzuki-Miyaura Reaction for the Postfunctionalization
 of the Benzo[4,5]thiazolo[3,2- c][1,3,5,2]oxadiazaborinine Core: An
 Approach toward Fluorescent Dyes.
;
_journal_issue 9
_journal_name_full 'The Journal of organic chemistry'
_journal_page_first 5614
_journal_page_last 5626
_journal_paper_doi 10.1021/acs.joc.9b00566
_journal_volume 84
_journal_year 2019
_chemical_formula_sum 'C23 H20 B F2 N3 O2 S'
_chemical_formula_weight 451.29
_space_group_crystal_system monoclinic
_space_group_IT_number 14
_space_group_name_Hall '-P 2ybc'
_space_group_name_H-M_alt 'P 1 21/c 1'
_atom_sites_solution_hydrogens geom
_audit_creation_method SHELXL-2018/1
_cell_angle_alpha 90
_cell_angle_beta 93.585(3)
_cell_angle_gamma 90
_cell_formula_units_Z 4
_cell_length_a 7.5467(3)
_cell_length_b 7.0232(2)
_cell_length_c 39.1624(13)
_cell_measurement_reflns_used 5842
_cell_measurement_temperature 100(2)
_cell_measurement_theta_max 65.8720
_cell_measurement_theta_min 4.5290
_cell_volume 2071.62(12)
_computing_structure_refinement 'SHELXL-2018/1 (Sheldrick, 2018)'
_diffrn_ambient_temperature 100(2)
_diffrn_measured_fraction_theta_full 0.989
_diffrn_measured_fraction_theta_max 0.989
_diffrn_measurement_device_type 'SuperNova, Dual, Cu at zero, Eos'
_diffrn_radiation_type CuK\a
_diffrn_radiation_wavelength 1.54184
_diffrn_reflns_av_R_equivalents 0.0290
_diffrn_reflns_av_unetI/netI 0.0231
_diffrn_reflns_Laue_measured_fraction_full 0.989
_diffrn_reflns_Laue_measured_fraction_max 0.989
_diffrn_reflns_limit_h_max 8
_diffrn_reflns_limit_h_min -8
_diffrn_reflns_limit_k_max 8
_diffrn_reflns_limit_k_min -8
_diffrn_reflns_limit_l_max 45
_diffrn_reflns_limit_l_min -41
_diffrn_reflns_number 11269
_diffrn_reflns_point_group_measured_fraction_full 0.989
_diffrn_reflns_point_group_measured_fraction_max 0.989
_diffrn_reflns_theta_full 65.905
_diffrn_reflns_theta_max 65.905
_diffrn_reflns_theta_min 4.525
_diffrn_source 'SuperNova (Cu) X-ray Source'
_exptl_absorpt_coefficient_mu 1.779
_exptl_absorpt_correction_T_max 1.00000
_exptl_absorpt_correction_T_min 0.76068
_exptl_absorpt_correction_type multi-scan
_exptl_absorpt_process_details
;
CrysAlisPro 1.171.38.46 (Rigaku Oxford Diffraction, 2015)
Empirical absorption correction using spherical harmonics,
 implemented in SCALE3 ABSPACK scaling algorithm.
;
_exptl_crystal_colour yellow
_exptl_crystal_density_diffrn 1.447
_exptl_crystal_description needle
_exptl_crystal_F_000 936
_exptl_crystal_size_max 0.160
_exptl_crystal_size_mid 0.040
_exptl_crystal_size_min 0.010
_refine_diff_density_max 0.549
_refine_diff_density_min -0.308
_refine_diff_density_rms 0.056
_refine_ls_extinction_method none
_refine_ls_goodness_of_fit_ref 1.119
_refine_ls_hydrogen_treatment constr
_refine_ls_matrix_type full
_refine_ls_number_parameters 292
_refine_ls_number_reflns 3563
_refine_ls_number_restraints 0
_refine_ls_restrained_S_all 1.119
_refine_ls_R_factor_all 0.0480
_refine_ls_R_factor_gt 0.0450
_refine_ls_shift/su_max 0.000
_refine_ls_shift/su_mean 0.000
_refine_ls_structure_factor_coef Fsqd
_refine_ls_weighting_details 'w=1/[\s^2^(Fo^2^)+(0.0557P)^2^+1.9281P] where P=(Fo^2^+2Fc^2^)/3'
_refine_ls_weighting_scheme calc
_refine_ls_wR_factor_gt 0.1197
_refine_ls_wR_factor_ref 0.1214
_reflns_Friedel_coverage 0.000
_reflns_number_gt 3374
_reflns_number_total 3563
_reflns_threshold_expression 'I > 2\s(I)'
_cod_data_source_file jo9b00566_si_006.cif
_cod_data_source_block shelxl
_cod_original_sg_symbol_H-M 'P 21/c'
_cod_database_code 4034379
_shelx_shelxl_version_number 2018/1
_shelx_space_group_comment
;
The symmetry employed for this shelxl refinement is uniquely defined
by the following loop, which should always be used as a source of
symmetry information in preference to the above space-group names.
They are only intended as comments.
;
_shelx_estimated_absorpt_t_min 0.764
_shelx_estimated_absorpt_t_max 0.982

loop_
_space_group_symop_operation_xyz
'x, y, z'
'-x, y+1/2, -z+1/2'
'-x, -y, -z'
'x, -y-1/2, z-1/2'

loop_
_atom_site_label
_atom_site_type_symbol
_atom_site_fract_x
_atom_site_fract_y
_atom_site_fract_z
_atom_site_U_iso_or_equiv
_atom_site_adp_type
_atom_site_occupancy
_atom_site_site_symmetry_order
_atom_site_calc_flag
_atom_site_refinement_flags_posn
_atom_site_refinement_flags_adp
C1 C -0.5338(3) 0.3356(4) -0.11009(6) 0.0329(5) Uani 1 1 d . .
H1A H -0.579804 0.212731 -0.102727 0.049 Uiso 1 1 calc R U
H1B H -0.564343 0.353231 -0.134574 0.049 Uiso 1 1 calc R U
H1C H -0.586673 0.438300 -0.097178 0.049 Uiso 1 1 calc R U
C2 C -0.2361(3) 0.3399(3) -0.13364(6) 0.0290(5) Uani 1 1 d . .
H2A H -0.126629 0.412218 -0.128454 0.044 Uiso 1 1 calc R U
H2B H -0.304045 0.399140 -0.152955 0.044 Uiso 1 1 calc R U
H2C H -0.206197 0.208669 -0.139571 0.044 Uiso 1 1 calc R U
C3 C -0.2654(3) 0.3135(3) -0.07164(6) 0.0246(5) Uani 1 1 d . .
C4 C -0.0803(3) 0.2879(3) -0.06566(6) 0.0252(5) Uani 1 1 d . .
H4 H -0.006809 0.286468 -0.084493 0.030 Uiso 1 1 calc R U
C5 C -0.0048(3) 0.2652(3) -0.03312(6) 0.0250(5) Uani 1 1 d . .
H5 H 0.119971 0.248535 -0.029786 0.030 Uiso 1 1 calc R U
C6 C -0.1091(3) 0.2661(3) -0.00470(5) 0.0246(5) Uani 1 1 d . .
C7 C -0.2925(3) 0.2897(3) -0.01042(6) 0.0270(5) Uani 1 1 d . .
H7 H -0.365090 0.289932 0.008543 0.032 Uiso 1 1 calc R U
C8 C -0.3699(3) 0.3125(3) -0.04279(6) 0.0267(5) Uani 1 1 d . .
H8 H -0.494966 0.327765 -0.045909 0.032 Uiso 1 1 calc R U
C9 C -0.0281(3) 0.2410(3) 0.02950(5) 0.0237(5) Uani 1 1 d . .
C10 C 0.2084(3) 0.2005(3) 0.06679(5) 0.0220(5) Uani 1 1 d . .
C11 C 0.3985(3) 0.1678(3) 0.12029(5) 0.0223(5) Uani 1 1 d . .
C12 C 0.2169(3) 0.1804(3) 0.12496(5) 0.0212(4) Uani 1 1 d . .
C13 C 0.1559(3) 0.1769(3) 0.15781(5) 0.0224(5) Uani 1 1 d . .
H13 H 0.032595 0.184388 0.161215 0.027 Uiso 1 1 calc R U
C14 C 0.2788(3) 0.1624(3) 0.18526(5) 0.0232(5) Uani 1 1 d . .
H14 H 0.238427 0.161428 0.207758 0.028 Uiso 1 1 calc R U
C15 C 0.4623(3) 0.1489(3) 0.18095(5) 0.0226(5) Uani 1 1 d . .
C16 C 0.5218(3) 0.1514(3) 0.14795(5) 0.0228(5) Uani 1 1 d . .
H16 H 0.644917 0.141995 0.144455 0.027 Uiso 1 1 calc R U
C17 C 0.5904(3) 0.1327(3) 0.21108(5) 0.0226(5) Uani 1 1 d . .
C18 C 0.5593(3) 0.2265(3) 0.24185(5) 0.0232(5) Uani 1 1 d . .
H18 H 0.453410 0.298339 0.243372 0.028 Uiso 1 1 calc R U
C19 C 0.6792(3) 0.2167(3) 0.26986(5) 0.0236(5) Uani 1 1 d . .
H19 H 0.654536 0.280720 0.290397 0.028 Uiso 1 1 calc R U
C20 C 0.8358(3) 0.1136(3) 0.26826(5) 0.0232(5) Uani 1 1 d . .
C21 C 0.8697(3) 0.0166(3) 0.23824(5) 0.0230(5) Uani 1 1 d . .
H21 H 0.975566 -0.055479 0.236901 0.028 Uiso 1 1 calc R U
C22 C 0.7464(3) 0.0268(3) 0.21025(5) 0.0232(5) Uani 1 1 d . .
H22 H 0.769359 -0.040628 0.189965 0.028 Uiso 1 1 calc R U
C23 C 1.1137(3) 0.0211(3) 0.29625(6) 0.0286(5) Uani 1 1 d . .
H23A H 1.092011 -0.113223 0.290615 0.043 Uiso 1 1 calc R U
H23B H 1.177879 0.030458 0.318728 0.043 Uiso 1 1 calc R U
H23C H 1.184924 0.078798 0.278902 0.043 Uiso 1 1 calc R U
N1 N -0.3419(3) 0.3392(3) -0.10383(5) 0.0289(4) Uani 1 1 d . .
N2 N 0.1455(2) 0.2192(3) 0.03444(4) 0.0233(4) Uani 1 1 d . .
N3 N 0.1138(2) 0.1982(2) 0.09444(4) 0.0220(4) Uani 1 1 d . .
O1 O -0.1397(2) 0.2430(2) 0.05421(4) 0.0288(4) Uani 1 1 d . .
O2 O 0.9476(2) 0.1192(2) 0.29699(4) 0.0260(4) Uani 1 1 d . .
B1 B -0.0907(3) 0.2110(4) 0.09046(6) 0.0245(5) Uani 1 1 d . .
F1 F -0.14942(16) 0.36189(19) 0.10977(3) 0.0278(3) Uani 1 1 d . .
F2 F -0.16658(16) 0.04339(19) 0.10137(3) 0.0282(3) Uani 1 1 d . .
S1 S 0.43568(7) 0.17767(8) 0.07662(2) 0.02282(17) Uani 1 1 d . .

loop_
_atom_site_aniso_label
_atom_site_aniso_U_11
_atom_site_aniso_U_22
_atom_site_aniso_U_33
_atom_site_aniso_U_23
_atom_site_aniso_U_13
_atom_site_aniso_U_12
C1 0.0345(13) 0.0350(13) 0.0282(12) -0.0007(10) -0.0063(10) 0.0009(11)
C2 0.0394(14) 0.0250(12) 0.0226(11) 0.0005(9) 0.0009(9) 0.0002(10)
C3 0.0323(12) 0.0171(10) 0.0239(11) -0.0005(8) -0.0023(9) -0.0009(9)
C4 0.0294(12) 0.0223(11) 0.0242(11) -0.0002(8) 0.0036(9) -0.0003(9)
C5 0.0242(11) 0.0242(11) 0.0263(11) 0.0008(9) -0.0005(9) -0.0001(9)
C6 0.0278(12) 0.0232(11) 0.0227(11) 0.0005(9) 0.0001(9) -0.0017(9)
C7 0.0271(12) 0.0295(12) 0.0245(11) -0.0004(9) 0.0028(9) -0.0007(10)
C8 0.0234(11) 0.0281(12) 0.0284(11) -0.0007(9) -0.0006(9) -0.0001(9)
C9 0.0267(12) 0.0213(11) 0.0232(11) 0.0005(8) 0.0022(9) -0.0021(9)
C10 0.0246(11) 0.0183(10) 0.0235(10) 0.0001(8) 0.0031(8) -0.0024(9)
C11 0.0265(11) 0.0190(11) 0.0218(10) 0.0001(8) 0.0040(9) -0.0013(9)
C12 0.0233(11) 0.0156(10) 0.0244(11) 0.0000(8) -0.0005(8) -0.0007(8)
C13 0.0223(11) 0.0197(11) 0.0255(11) -0.0003(8) 0.0036(8) 0.0009(8)
C14 0.0274(12) 0.0208(11) 0.0220(10) -0.0001(8) 0.0048(9) -0.0008(9)
C15 0.0262(11) 0.0180(10) 0.0237(11) -0.0004(8) 0.0023(9) -0.0004(9)
C16 0.0225(11) 0.0212(11) 0.0248(11) 0.0001(8) 0.0032(9) 0.0006(9)
C17 0.0248(11) 0.0211(11) 0.0222(10) 0.0017(8) 0.0029(8) -0.0034(9)
C18 0.0241(11) 0.0222(11) 0.0235(10) 0.0022(8) 0.0032(8) 0.0017(9)
C19 0.0278(12) 0.0220(11) 0.0213(10) -0.0009(8) 0.0035(9) -0.0007(9)
C20 0.0261(11) 0.0213(11) 0.0222(10) 0.0033(8) 0.0007(8) -0.0029(9)
C21 0.0230(11) 0.0202(11) 0.0261(10) 0.0011(8) 0.0037(8) 0.0011(9)
C22 0.0270(11) 0.0215(11) 0.0212(10) 0.0000(8) 0.0038(8) -0.0011(9)
C23 0.0275(12) 0.0284(12) 0.0291(11) 0.0002(9) -0.0045(9) 0.0026(10)
N1 0.0316(11) 0.0324(11) 0.0225(9) -0.0002(8) -0.0013(8) 0.0006(8)
N2 0.0243(10) 0.0239(9) 0.0215(9) 0.0006(7) 0.0004(7) -0.0010(8)
N3 0.0249(10) 0.0201(9) 0.0211(9) -0.0005(7) 0.0020(7) 0.0003(7)
O1 0.0233(8) 0.0416(10) 0.0215(8) 0.0021(7) 0.0021(6) 0.0001(7)
O2 0.0273(8) 0.0281(8) 0.0221(7) -0.0006(6) -0.0023(6) 0.0030(7)
B1 0.0229(13) 0.0280(13) 0.0226(12) -0.0015(10) 0.0011(9) 0.0003(10)
F1 0.0266(7) 0.0295(7) 0.0275(6) -0.0014(5) 0.0025(5) 0.0038(5)
F2 0.0263(7) 0.0294(7) 0.0293(6) 0.0003(5) 0.0055(5) -0.0040(5)
S1 0.0215(3) 0.0280(3) 0.0190(3) 0.00054(19) 0.0017(2) 0.0003(2)

loop_
_atom_type_symbol
_atom_type_description
_atom_type_scat_dispersion_real
_atom_type_scat_dispersion_imag
_atom_type_scat_source
C C 0.0181 0.0091 'International Tables Vol C Tables 4.2.6.8 and 6.1.1.4'
H H 0.0000 0.0000 'International Tables Vol C Tables 4.2.6.8 and 6.1.1.4'
N N 0.0311 0.0180 'International Tables Vol C Tables 4.2.6.8 and 6.1.1.4'
O O 0.0492 0.0322 'International Tables Vol C Tables 4.2.6.8 and 6.1.1.4'
B B 0.0090 0.0039 'International Tables Vol C Tables 4.2.6.8 and 6.1.1.4'
F F 0.0727 0.0534 'International Tables Vol C Tables 4.2.6.8 and 6.1.1.4'
S S 0.3331 0.5567 'International Tables Vol C Tables 4.2.6.8 and 6.1.1.4'

loop_
_geom_angle_atom_site_label_1
_geom_angle_atom_site_label_2
_geom_angle_atom_site_label_3
_geom_angle
N1 C3 C4 121.7(2)
N1 C3 C8 120.8(2)
C4 C3 C8 117.4(2)
C5 C4 C3 121.1(2)
C4 C5 C6 121.0(2)
C7 C6 C5 118.2(2)
C7 C6 C9 121.3(2)
C5 C6 C9 120.5(2)
C8 C7 C6 121.5(2)
C7 C8 C3 120.7(2)
N2 C9 O1 124.45(19)
N2 C9 C6 120.5(2)
O1 C9 C6 115.1(2)
N2 C10 N3 126.6(2)
N2 C10 S1 120.48(16)
N3 C10 S1 112.90(16)
C16 C11 C12 121.24(19)
C16 C11 S1 128.65(17)
C12 C11 S1 110.10(16)
N3 C12 C13 126.6(2)
N3 C12 C11 113.24(19)
C13 C12 C11 120.2(2)
C14 C13 C12 118.5(2)
C13 C14 C15 121.98(19)
C16 C15 C14 119.1(2)
C16 C15 C17 120.4(2)
C14 C15 C17 120.47(19)
C11 C16 C15 119.0(2)
C22 C17 C18 117.2(2)
C22 C17 C15 122.14(19)
C18 C17 C15 120.7(2)
C19 C18 C17 121.4(2)
C18 C19 C20 120.49(19)
O2 C20 C19 115.59(18)
O2 C20 C21 124.9(2)
C19 C20 C21 119.5(2)
C22 C21 C20 119.2(2)
C17 C22 C21 122.11(19)
C3 N1 C1 120.82(19)
C3 N1 C2 121.3(2)
C1 N1 C2 117.13(18)
C9 N2 C10 116.23(19)
C10 N3 C12 113.55(18)
C10 N3 B1 119.98(18)
C12 N3 B1 126.47(18)
C9 O1 B1 125.10(18)
C20 O2 C23 117.84(16)
F2 B1 F1 109.14(18)
F2 B1 O1 110.18(19)
F1 B1 O1 109.94(19)
F2 B1 N3 110.39(19)
F1 B1 N3 109.87(18)
O1 B1 N3 107.31(18)
C10 S1 C11 90.22(10)

loop_
_geom_bond_atom_site_label_1
_geom_bond_atom_site_label_2
_geom_bond_distance
C1 N1 1.454(3)
C2 N1 1.455(3)
C3 N1 1.365(3)
C3 C4 1.414(3)
C3 C8 1.418(3)
C4 C5 1.372(3)
C5 C6 1.403(3)
C6 C7 1.398(3)
C6 C9 1.448(3)
C7 C8 1.372(3)
C9 N2 1.321(3)
C9 O1 1.322(3)
C10 N2 1.332(3)
C10 N3 1.334(3)
C10 S1 1.742(2)
C11 C16 1.388(3)
C11 C12 1.396(3)
C11 S1 1.752(2)
C12 N3 1.390(3)
C12 C13 1.394(3)
C13 C14 1.378(3)
C14 C15 1.409(3)
C15 C16 1.395(3)
C15 C17 1.483(3)
C17 C22 1.394(3)
C17 C18 1.406(3)
C18 C19 1.379(3)
C19 C20 1.391(3)
C20 O2 1.364(3)
C20 C21 1.396(3)
C21 C22 1.395(3)
C23 O2 1.432(3)
N3 B1 1.544(3)
O1 B1 1.462(3)
B1 F2 1.388(3)
B1 F1 1.390(3)
